data_7044785
loop_
_publ_author_name
'Price, Thomas W.'
'Gallo, Juan'
'Kubicek, Vojtech'
'Bohmova, Zuzana'
'Prior, Timothy J.'
'Greenman, John'
'Hermann, Petr'
'Stasiuk, Graeme J.'

_publ_section_title
;
 Amino Acid Based Gallium-68 Chelators Capable of Radiolabeling at Neutral
 pH
;
_journal_name_full 'Dalton Transactions'
_journal_paper_doi 10.1039/C7DT03398B
_journal_year 2017
_chemical_formula_moiety 'C19 H19 N3 O8'
_chemical_formula_sum 'C19 H19 N3 O8'
_chemical_formula_weight 417.37
_space_group_crystal_system monoclinic
_space_group_IT_number 14
_space_group_name_Hall '-P 2yn'
_space_group_name_H-M_alt 'P 1 21/n 1'
_symmetry_space_group_name_Hall '-P 2yn'
_symmetry_space_group_name_H-M 'P 1 21/n 1'
_atom_sites_solution_hydrogens geom
_audit_creation_method SHELXL-2017/1
_audit_update_record
;
2017-10-19 deposited with the CCDC.
2017-11-17 downloaded from the CCDC.
;
_cell_angle_alpha 90
_cell_angle_beta 94.108(7)
_cell_angle_gamma 90
_cell_formula_units_Z 4
_cell_length_a 7.0852(6)
_cell_length_b 32.290(4)
_cell_length_c 7.6786(6)
_cell_measurement_reflns_used 2923
_cell_measurement_temperature 150(2)
_cell_measurement_theta_max 25.35
_cell_measurement_theta_min 1.25
_cell_volume 1752.2(3)
_computing_cell_refinement 'Stoe X-AREA'
_computing_data_collection 'Stoe X-AREA'
_computing_data_reduction 'Stoe X-AREA'
_computing_structure_refinement 'SHELXL-2014/7 (Sheldrick, 2014)'
_computing_structure_solution 'SHELXT (Sheldrick, 2015)'
_diffrn_ambient_temperature 150(2)
_diffrn_detector_area_resol_mean 6.67
_diffrn_measured_fraction_theta_full 0.999
_diffrn_measured_fraction_theta_max 0.985
_diffrn_measurement_device_type 'Stoe IPDS2'
_diffrn_measurement_method /w-scans
_diffrn_radiation_type MoK\a
_diffrn_radiation_wavelength 0.71073
_diffrn_reflns_av_R_equivalents 0.0571
_diffrn_reflns_av_unetI/netI 0.1118
_diffrn_reflns_Laue_measured_fraction_full 0.999
_diffrn_reflns_Laue_measured_fraction_max 0.985
_diffrn_reflns_limit_h_max 8
_diffrn_reflns_limit_h_min -8
_diffrn_reflns_limit_k_max 38
_diffrn_reflns_limit_k_min -38
_diffrn_reflns_limit_l_max 9
_diffrn_reflns_limit_l_min -9
_diffrn_reflns_number 9845
_diffrn_reflns_point_group_measured_fraction_full 0.999
_diffrn_reflns_point_group_measured_fraction_max 0.985
_diffrn_reflns_theta_full 25.242
_diffrn_reflns_theta_max 25.550
_diffrn_reflns_theta_min 1.261
_diffrn_source 'sealed tube'
_exptl_absorpt_coefficient_mu 0.125
_exptl_absorpt_correction_type multi-scan
_exptl_absorpt_process_details
;
 R.H. Blessing, Acta Cryst. (1995), A51, 33-38
;
_exptl_crystal_colour colourless
_exptl_crystal_density_diffrn 1.582
_exptl_crystal_description plate
_exptl_crystal_F_000 872
_exptl_crystal_size_max 0.275
_exptl_crystal_size_mid 0.130
_exptl_crystal_size_min 0.056
_refine_diff_density_max 0.172
_refine_diff_density_min -0.197
_refine_diff_density_rms 0.042
_refine_ls_extinction_method none
_refine_ls_goodness_of_fit_ref 0.766
_refine_ls_hydrogen_treatment constr
_refine_ls_matrix_type full
_refine_ls_number_parameters 271
_refine_ls_number_reflns 3229
_refine_ls_number_restraints 4
_refine_ls_restrained_S_all 0.769
_refine_ls_R_factor_all 0.0950
_refine_ls_R_factor_gt 0.0401
_refine_ls_shift/su_max 0.000
_refine_ls_shift/su_mean 0.000
_refine_ls_structure_factor_coef Fsqd
_refine_ls_weighting_details 'w=1/[\s^2^(Fo^2^)+(0.0225P)^2^] where P=(Fo^2^+2Fc^2^)/3'
_refine_ls_weighting_scheme calc
_refine_ls_wR_factor_gt 0.0612
_refine_ls_wR_factor_ref 0.0676
_reflns_Friedel_coverage 0.000
_reflns_number_gt 1656
_reflns_number_total 3229
_reflns_threshold_expression 'I > 2\s(I)'
_cod_data_source_file c7dt03398b2.cif
_cod_data_source_block H4Dpaa_ga
_cod_database_code 7044785
_shelx_shelxl_version_number 2017/1
_shelx_space_group_comment
;
The symmetry employed for this shelxl refinement is uniquely defined
by the following loop, which should always be used as a source of
symmetry information in preference to the above space-group names.
They are only intended as comments.
;
_shelx_estimated_absorpt_t_min 0.966
_shelx_estimated_absorpt_t_max 0.993

loop_
_space_group_symop_operation_xyz
'x, y, z'
'-x+1/2, y+1/2, -z+1/2'
'-x, -y, -z'
'x-1/2, -y-1/2, z-1/2'

loop_
_atom_site_label
_atom_site_type_symbol
_atom_site_fract_x
_atom_site_fract_y
_atom_site_fract_z
_atom_site_U_iso_or_equiv
_atom_site_adp_type
_atom_site_occupancy
_atom_site_site_symmetry_order
_atom_site_calc_flag
_atom_site_refinement_flags_posn
_atom_site_refinement_flags_adp
_atom_site_refinement_flags_occupancy
_atom_site_disorder_assembly
_atom_site_disorder_group
C1 C 0.1514(3) 0.44364(7) 0.2416(3) 0.0272(6) Uani 1 1 d . . . . .
C2 C 0.3303(3) 0.42301(7) 0.1924(3) 0.0253(6) Uani 1 1 d . . . . .
C3 C 0.4688(3) 0.44402(7) 0.1093(3) 0.0300(6) Uani 1 1 d . . . . .
H3 H 0.450899 0.472183 0.076377 0.036 Uiso 1 1 calc R U . . .
C4 C 0.6336(3) 0.42349(8) 0.0748(3) 0.0330(6) Uani 1 1 d . . . . .
H4 H 0.730581 0.437198 0.017795 0.040 Uiso 1 1 calc R U . . .
C5 C 0.6534(3) 0.38253(7) 0.1254(3) 0.0313(6) Uani 1 1 d . . . . .
H5 H 0.765397 0.367712 0.104427 0.038 Uiso 1 1 calc R U . . .
C6 C 0.5098(3) 0.36336(7) 0.2064(3) 0.0267(6) Uani 1 1 d . . . . .
C7 C 0.5237(3) 0.31882(7) 0.2688(4) 0.0336(7) Uani 1 1 d . . . . .
H7A H 0.449688 0.300892 0.184487 0.040 Uiso 1 1 calc R U . . .
H7B H 0.657466 0.309786 0.272322 0.040 Uiso 1 1 calc R U . . .
C8 C 0.1983(3) 0.44451(7) 0.7411(3) 0.0269(6) Uani 1 1 d . . . . .
C9 C 0.3867(3) 0.43076(7) 0.6782(3) 0.0227(6) Uani 1 1 d . . . . .
C10 C 0.5250(3) 0.45750(7) 0.6304(3) 0.0268(6) Uani 1 1 d . . . . .
H10 H 0.506700 0.486550 0.639324 0.032 Uiso 1 1 calc R U . . .
C11 C 0.6905(3) 0.44238(7) 0.5695(3) 0.0286(6) Uani 1 1 d . . . . .
H11 H 0.785852 0.460926 0.536869 0.034 Uiso 1 1 calc R U . . .
C12 C 0.7163(3) 0.39992(7) 0.5564(3) 0.0262(6) Uani 1 1 d . . . . .
H12 H 0.828959 0.389203 0.513582 0.031 Uiso 1 1 calc R U . . .
C13 C 0.5773(3) 0.37341(7) 0.6061(3) 0.0234(6) Uani 1 1 d . . . . .
C14 C 0.5845(3) 0.32705(7) 0.5831(3) 0.0261(6) Uani 1 1 d . . . . .
H14A H 0.714664 0.318664 0.559476 0.031 Uiso 1 1 calc R U . . .
H14B H 0.551995 0.313337 0.692318 0.031 Uiso 1 1 calc R U . . .
C15 C 0.1145(3) 0.29456(7) 0.4375(3) 0.0278(6) Uani 1 1 d D . . . .
C16A C 0.3187(4) 0.28131(8) 0.4817(5) 0.0238(5) Uiso 0.838(5) 1 d D U P A 1
H16A H 0.333101 0.277241 0.611111 0.029 Uiso 0.838(5) 1 calc R U P A 1
C17A C 0.3547(4) 0.23899(8) 0.3990(5) 0.0238(5) Uiso 0.838(5) 1 d D U P A 1
H17A H 0.346796 0.241695 0.270260 0.029 Uiso 0.838(5) 1 calc R U P A 1
H17B H 0.256371 0.219106 0.430531 0.029 Uiso 0.838(5) 1 calc R U P A 1
C16B C 0.3160(16) 0.2805(4) 0.394(2) 0.0238(5) Uiso 0.162(5) 1 d D U P A 2
H16B H 0.315673 0.274698 0.266433 0.029 Uiso 0.162(5) 1 calc R U P A 2
C17B C 0.3706(17) 0.2409(4) 0.495(2) 0.0238(5) Uiso 0.162(5) 1 d D U P A 2
H17C H 0.370743 0.247046 0.621733 0.029 Uiso 0.162(5) 1 calc R U P A 2
H17D H 0.270799 0.219948 0.467834 0.029 Uiso 0.162(5) 1 calc R U P A 2
C18 C 0.5511(3) 0.22259(7) 0.4631(4) 0.0331(7) Uani 1 1 d D . . . .
H18A H 0.647348 0.243356 0.435478 0.040 Uiso 1 1 calc R U . A 1
H18B H 0.556195 0.219640 0.591673 0.040 Uiso 1 1 calc R U . A 1
C19 C 0.6016(3) 0.18215(7) 0.3859(3) 0.0263(6) Uani 1 1 d . . . . .
N1 N 0.4193(3) 0.38970(5) 0.6674(2) 0.0234(5) Uani 1 1 d . . . . .
H1 H 0.325(2) 0.3710(4) 0.7054(9) 0.028 Uiso 1 1 calc R U . . .
N2 N 0.3490(3) 0.38292(5) 0.2415(3) 0.0250(5) Uani 1 1 d . . . . .
N3 N 0.4541(3) 0.31368(5) 0.4405(3) 0.0279(5) Uani 1 1 d D . . . .
O1 O 0.0418(2) 0.42710(5) 0.3320(3) 0.0409(5) Uani 1 1 d . . . . .
O2 O 0.1336(2) 0.48136(5) 0.1764(2) 0.0351(4) Uani 1 1 d . . . . .
H2 H 0.034871 0.492340 0.209611 0.053 Uiso 1 1 calc R U . . .
O3 O 0.0910(2) 0.41748(5) 0.7943(2) 0.0316(4) Uani 1 1 d . . . . .
O4 O 0.1721(2) 0.48294(5) 0.7333(2) 0.0337(4) Uani 1 1 d . . . . .
O5 O -0.0135(2) 0.27121(5) 0.4657(2) 0.0401(5) Uani 1 1 d . . . . .
O6 O 0.0762(2) 0.33259(5) 0.3803(2) 0.0345(5) Uani 1 1 d . . . . .
H6 H 0.177368 0.344635 0.359937 0.052 Uiso 1 1 calc R U . . .
O7 O 0.7583(2) 0.17475(5) 0.3405(2) 0.0369(5) Uani 1 1 d . . . . .
O8 O 0.4638(2) 0.15480(5) 0.3751(3) 0.0373(5) Uani 1 1 d . . . . .
H8 H 0.504035 0.132320 0.337078 0.056 Uiso 1 1 calc R U . . .

loop_
_atom_site_aniso_label
_atom_site_aniso_U_11
_atom_site_aniso_U_22
_atom_site_aniso_U_33
_atom_site_aniso_U_23
_atom_site_aniso_U_13
_atom_site_aniso_U_12
C1 0.0253(15) 0.0214(13) 0.0345(17) 0.0011(12) -0.0007(13) -0.0009(11)
C2 0.0250(13) 0.0242(13) 0.0265(16) -0.0011(11) 0.0004(12) -0.0008(11)
C3 0.0284(15) 0.0286(13) 0.0334(17) 0.0003(13) 0.0041(13) -0.0002(11)
C4 0.0238(14) 0.0442(16) 0.0314(17) 0.0011(13) 0.0054(12) -0.0061(13)
C5 0.0246(14) 0.0388(15) 0.0302(17) -0.0036(13) 0.0010(13) 0.0062(12)
C6 0.0226(14) 0.0286(13) 0.0283(16) -0.0045(12) -0.0032(12) 0.0025(11)
C7 0.0371(15) 0.0254(14) 0.0373(18) -0.0043(12) -0.0038(14) 0.0084(12)
C8 0.0260(14) 0.0243(14) 0.0303(16) -0.0028(12) 0.0012(12) 0.0016(12)
C9 0.0233(14) 0.0203(12) 0.0241(15) 0.0004(11) -0.0004(12) 0.0015(10)
C10 0.0294(14) 0.0230(13) 0.0278(15) -0.0005(11) 0.0010(12) -0.0026(11)
C11 0.0262(15) 0.0276(14) 0.0323(17) 0.0011(12) 0.0036(13) -0.0064(11)
C12 0.0201(13) 0.0280(13) 0.0303(16) -0.0005(12) 0.0014(12) 0.0012(11)
C13 0.0222(13) 0.0244(12) 0.0233(15) 0.0014(11) -0.0008(12) 0.0022(11)
C14 0.0239(13) 0.0241(13) 0.0307(16) 0.0047(12) 0.0046(12) 0.0045(11)
C15 0.0245(14) 0.0251(13) 0.0343(17) -0.0029(12) 0.0041(13) 0.0035(12)
C18 0.0301(15) 0.0257(13) 0.0439(18) -0.0069(12) 0.0060(13) 0.0017(11)
C19 0.0241(14) 0.0239(13) 0.0311(17) 0.0050(11) 0.0028(13) 0.0004(12)
N1 0.0195(11) 0.0195(10) 0.0315(13) 0.0007(10) 0.0040(10) -0.0001(9)
N2 0.0211(11) 0.0253(11) 0.0279(13) -0.0024(10) -0.0036(10) 0.0016(9)
N3 0.0226(11) 0.0217(10) 0.0392(15) 0.0013(10) 0.0006(11) -0.0034(9)
O1 0.0324(11) 0.0325(10) 0.0602(15) 0.0147(10) 0.0192(10) 0.0044(8)
O2 0.0325(11) 0.0248(9) 0.0493(13) 0.0071(9) 0.0124(9) 0.0065(8)
O3 0.0251(9) 0.0236(9) 0.0469(12) 0.0040(9) 0.0068(9) -0.0013(8)
O4 0.0325(10) 0.0203(9) 0.0494(13) 0.0017(9) 0.0104(9) 0.0037(8)
O5 0.0253(10) 0.0333(10) 0.0625(14) 0.0056(10) 0.0095(9) -0.0009(8)
O6 0.0219(9) 0.0296(9) 0.0525(13) 0.0059(9) 0.0059(9) 0.0027(8)
O7 0.0282(10) 0.0271(9) 0.0576(13) -0.0074(9) 0.0175(9) -0.0020(8)
O8 0.0287(10) 0.0239(9) 0.0607(14) -0.0076(9) 0.0131(9) -0.0027(8)

loop_
_atom_type_symbol
_atom_type_description
_atom_type_scat_dispersion_real
_atom_type_scat_dispersion_imag
_atom_type_scat_source
C C 0.0033 0.0016 'International Tables Vol C Tables 4.2.6.8 and 6.1.1.4'
H H 0.0000 0.0000 'International Tables Vol C Tables 4.2.6.8 and 6.1.1.4'
N N 0.0061 0.0033 'International Tables Vol C Tables 4.2.6.8 and 6.1.1.4'
O O 0.0106 0.0060 'International Tables Vol C Tables 4.2.6.8 and 6.1.1.4'

loop_
_geom_angle_atom_site_label_1
_geom_angle_atom_site_label_2
_geom_angle_atom_site_label_3
_geom_angle
O1 C1 O2 125.5(2)
O1 C1 C2 122.6(2)
O2 C1 C2 111.9(2)
N2 C2 C3 122.6(2)
N2 C2 C1 114.9(2)
C3 C2 C1 122.4(2)
C4 C3 C2 119.2(2)
C4 C3 H3 120.4
C2 C3 H3 120.4
C5 C4 C3 118.3(2)
C5 C4 H4 120.8
C3 C4 H4 120.8
C6 C5 C4 119.6(2)
C6 C5 H5 120.2
C4 C5 H5 120.2
N2 C6 C5 122.9(2)
N2 C6 C7 114.8(2)
C5 C6 C7 122.4(2)
N3 C7 C6 112.1(2)
N3 C7 H7A 109.2
C6 C7 H7A 109.2
N3 C7 H7B 109.2
C6 C7 H7B 109.2
H7A C7 H7B 107.9
O3 C8 O4 128.1(2)
O3 C8 C9 118.1(2)
O4 C8 C9 113.9(2)
N1 C9 C10 118.2(2)
N1 C9 C8 117.7(2)
C10 C9 C8 124.1(2)
C9 C10 C11 120.4(2)
C9 C10 H10 119.8
C11 C10 H10 119.8
C10 C11 C12 119.6(2)
C10 C11 H11 120.2
C12 C11 H11 120.2
C13 C12 C11 119.5(2)
C13 C12 H12 120.2
C11 C12 H12 120.2
N1 C13 C12 118.7(2)
N1 C13 C14 117.6(2)
C12 C13 C14 123.6(2)
N3 C14 C13 111.05(18)
N3 C14 H14A 109.4
C13 C14 H14A 109.4
N3 C14 H14B 109.4
C13 C14 H14B 109.4
H14A C14 H14B 108.0
O5 C15 O6 119.9(2)
O5 C15 C16A 119.8(2)
O6 C15 C16A 120.2(2)
O5 C15 C16B 124.5(5)
O6 C15 C16B 111.7(5)
N3 C16A C15 112.1(2)
N3 C16A C17A 114.5(3)
C15 C16A C17A 109.9(2)
N3 C16A H16A 106.6
C15 C16A H16A 106.6
C17A C16A H16A 106.6
C16A C17A C18 110.3(3)
C16A C17A H17A 109.6
C18 C17A H17A 109.6
C16A C17A H17B 109.6
C18 C17A H17B 109.6
H17A C17A H17B 108.1
N3 C16B C17B 110.3(11)
N3 C16B C15 109.8(8)
C17B C16B C15 109.8(10)
N3 C16B H16B 109.0
C17B C16B H16B 109.0
C15 C16B H16B 109.0
C18 C17B C16B 116.6(11)
C18 C17B H17C 108.1
C16B C17B H17C 108.1
C18 C17B H17D 108.1
C16B C17B H17D 108.1
H17C C17B H17D 107.3
C17B C18 C19 131.9(7)
C19 C18 C17A 114.4(2)
C19 C18 H18A 108.7
C17A C18 H18A 108.7
C19 C18 H18B 108.7
C17A C18 H18B 108.7
H18A C18 H18B 107.6
O7 C19 O8 122.8(2)
O7 C19 C18 122.6(2)
O8 C19 C18 114.6(2)
C9 N1 C13 123.6(2)
C9 N1 H1 118.2
C13 N1 H1 118.2
C6 N2 C2 117.4(2)
C14 N3 C7 114.41(19)
C14 N3 C16A 116.2(2)
C7 N3 C16A 123.2(2)
C14 N3 C16B 140.7(7)
C7 N3 C16B 97.3(7)
C1 O2 H2 109.5
C15 O6 H6 109.5
C19 O8 H8 109.5

loop_
_geom_bond_atom_site_label_1
_geom_bond_atom_site_label_2
_geom_bond_distance
C1 O1 1.203(3)
C1 O2 1.319(3)
C1 C2 1.504(3)
C2 N2 1.352(3)
C2 C3 1.386(3)
C3 C4 1.385(3)
C3 H3 0.9500
C4 C5 1.383(3)
C4 H4 0.9500
C5 C6 1.377(3)
C5 H5 0.9500
C6 N2 1.347(3)
C6 C7 1.517(3)
C7 N3 1.450(3)
C7 H7A 0.9900
C7 H7B 0.9900
C8 O3 1.246(3)
C8 O4 1.255(3)
C8 C9 1.518(3)
C9 N1 1.349(3)
C9 C10 1.376(3)
C10 C11 1.382(3)
C10 H10 0.9500
C11 C12 1.388(3)
C11 H11 0.9500
C12 C13 1.379(3)
C12 H12 0.9500
C13 N1 1.352(3)
C13 C14 1.509(3)
C14 N3 1.447(3)
C14 H14A 0.9900
C14 H14B 0.9900
C15 O5 1.211(3)
C15 O6 1.325(3)
C15 C16A 1.524(3)
C15 C16B 1.557(12)
C16A N3 1.468(3)
C16A C17A 1.536(4)
C16A H16A 1.0000
C17A C18 1.537(3)
C17A H17A 0.9900
C17A H17B 0.9900
C16B N3 1.477(12)
C16B C17B 1.530(15)
C16B H16B 1.0000
C17B C18 1.446(11)
C17B H17C 0.9900
C17B H17D 0.9900
C18 C19 1.488(3)
C18 H18A 0.9900
C18 H18B 0.9900
C19 O7 1.212(3)
C19 O8 1.314(3)
N1 H1 0.96(2)
O2 H2 0.8400
O6 H6 0.8400
O8 H8 0.8400
